data_8102699
loop_
_publ_author_name
'Kwang Ha'

_publ_section_title
;
 Crystal structure of
 bis(isothiocyanato-kN)-(2,2'-bipyridine-k2N,N')palladium(II),
 Pd(NCS)2(C10H8N2)
;
_journal_issue 2
_journal_name_full 'Zeitschrift f\"ur Kristallographie - New Crystal Structures'
_journal_page_first 299
_journal_volume 225
_journal_year 2010
_chemical_formula_moiety 'C12 H8 N4 Pd S2'
_chemical_formula_sum 'C12 H8 N4 Pd S2'
_chemical_formula_weight 378.74
_chemical_name_systematic
; 
(2,2'-Bipyridine-\k^2^N,N')bis(isothiocyanato-\kN)palladium(II)
;
_space_group_IT_number 57
_symmetry_cell_setting orthorhombic
_symmetry_space_group_name_Hall '-P 2c 2b'
_symmetry_space_group_name_H-M 'P b c m'
_atom_sites_solution_hydrogens geom
_atom_sites_solution_primary direct
_atom_sites_solution_secondary difmap
_audit_creation_method SHELXL-97
_cell_angle_alpha 90.00
_cell_angle_beta 90.00
_cell_angle_gamma 90.00
_cell_formula_units_Z 4
_cell_length_a 10.2939(12)
_cell_length_b 19.991(2)
_cell_length_c 6.4727(8)
_cell_measurement_reflns_used 1255
_cell_measurement_temperature 200(2)
_cell_measurement_theta_max 21.45
_cell_measurement_theta_min 2.23
_cell_volume 1332.0(3)
_computing_cell_refinement 'SAINT (Bruker, 2000)'
_computing_data_collection 'SMART (Bruker, 2000)'
_computing_data_reduction 'SAINT (Bruker, 2000)'
_computing_molecular_graphics 'ORTEP-III (Farrugia, 1997) and PLATON (Spek, 2003)'
_computing_publication_material SHELXL97
_computing_structure_refinement 'SHELXL-97 (Sheldrick, 1997)'
_computing_structure_solution 'SHELXS-97 (Sheldrick, 1997)'
_diffrn_ambient_temperature 200(2)
_diffrn_measured_fraction_theta_full 1.000
_diffrn_measured_fraction_theta_max 1.000
_diffrn_measurement_device_type 'Bruker SMART 1000 CCD'
_diffrn_measurement_method '\f and \w scans'
_diffrn_radiation_monochromator graphite
_diffrn_radiation_source 'fine-focus sealed tube'
_diffrn_radiation_type MoK\a
_diffrn_radiation_wavelength 0.71073
_diffrn_reflns_av_R_equivalents 0.1233
_diffrn_reflns_av_sigmaI/netI 0.0844
_diffrn_reflns_limit_h_max 12
_diffrn_reflns_limit_h_min -13
_diffrn_reflns_limit_k_max 25
_diffrn_reflns_limit_k_min -22
_diffrn_reflns_limit_l_max 8
_diffrn_reflns_limit_l_min -8
_diffrn_reflns_number 8768
_diffrn_reflns_theta_full 27.01
_diffrn_reflns_theta_max 27.01
_diffrn_reflns_theta_min 1.98
_diffrn_standards_decay_% 0
_diffrn_standards_interval_count 0
_diffrn_standards_interval_time 0
_diffrn_standards_number 0
_exptl_absorpt_coefficient_mu 1.695
_exptl_absorpt_correction_T_max 1.000
_exptl_absorpt_correction_T_min 0.763
_exptl_absorpt_correction_type multi-scan
_exptl_absorpt_process_details SADABS
_exptl_crystal_colour yellow
_exptl_crystal_density_diffrn 1.889
_exptl_crystal_density_method 'not measured'
_exptl_crystal_description needle
_exptl_crystal_F_000 744
_exptl_crystal_size_max 0.20
_exptl_crystal_size_mid 0.05
_exptl_crystal_size_min 0.02
_refine_diff_density_max 0.880
_refine_diff_density_min -0.967
_refine_diff_density_rms 0.177
_refine_ls_extinction_method none
_refine_ls_goodness_of_fit_ref 1.061
_refine_ls_hydrogen_treatment constr
_refine_ls_matrix_type full
_refine_ls_number_parameters 115
_refine_ls_number_reflns 1597
_refine_ls_number_restraints 0
_refine_ls_restrained_S_all 1.061
_refine_ls_R_factor_all 0.1077
_refine_ls_R_factor_gt 0.0509
_refine_ls_shift/su_max 0.000
_refine_ls_shift/su_mean 0.000
_refine_ls_structure_factor_coef Fsqd
_refine_ls_weighting_details 'calc w=1/[\s^2^(Fo^2^)+(0.0438P)^2^+0.0000P] where P=(Fo^2^+2Fc^2^)/3'
_refine_ls_weighting_scheme calc
_refine_ls_wR_factor_gt 0.0949
_refine_ls_wR_factor_ref 0.1214
_reflns_number_gt 961
_reflns_number_total 1597
_reflns_threshold_expression >2sigma(I)
_cod_data_source_file 1267-2968.cff
_cod_data_source_block (bipy)pd(ncs)2
_cod_depositor_comments
;
The following automatic conversions were performed:
'_symmetry_cell_setting' value 'Orthorhombic' changed to 'orthorhombic'
according to '/home/saulius/struct/CIF-dictionaries/cif_core.dic'
dictionary named 'cif_core.dic' version 2.4.1 from
2010-06-29.

'_exptl_absorpt_correction_type' value 'Multi-scan' changed
to 'multi-scan' according to
'/home/saulius/struct/CIF-dictionaries/cif_core.dic' dictionary named
'cif_core.dic' version 2.4.1 from 2010-06-29.

Automatic conversion script
Id: cif_fix_enum 1555 2011-01-17 13:19:09Z saulius 
;
_cod_original_sg_symbol_H-M Pbcm
_cod_database_code 8102699

loop_
_symmetry_equiv_pos_as_xyz
'x, y, z'
'-x, -y, z+1/2'
'x, -y+1/2, -z'
'-x, y+1/2, -z+1/2'
'-x, -y, -z'
'x, y, -z-1/2'
'-x, y-1/2, z'
'x, -y-1/2, z-1/2'

loop_
_atom_site_label
_atom_site_type_symbol
_atom_site_fract_x
_atom_site_fract_y
_atom_site_fract_z
_atom_site_U_iso_or_equiv
_atom_site_adp_type
_atom_site_occupancy
_atom_site_symmetry_multiplicity
_atom_site_calc_flag
_atom_site_refinement_flags
_atom_site_disorder_assembly
_atom_site_disorder_group
Pd1 Pd 0.64916(7) 0.25634(3) 0.2500 0.0343(3) Uani 1 2 d S . .
S1 S 0.8626(3) 0.46556(14) 0.2500 0.0670(9) Uani 1 2 d S . .
S2 S 0.2425(3) 0.36724(14) 0.2500 0.0601(9) Uani 1 2 d S . .
N1 N 0.5921(8) 0.1607(4) 0.2500 0.0315(18) Uani 1 2 d S . .
N2 N 0.8243(8) 0.2130(4) 0.2500 0.035(2) Uani 1 2 d S . .
N3 N 0.7225(9) 0.3498(4) 0.2500 0.046(2) Uani 1 2 d S . .
N4 N 0.4700(9) 0.2942(4) 0.2500 0.046(2) Uani 1 2 d S . .
C1 C 0.4690(10) 0.1389(5) 0.2500 0.042(3) Uani 1 2 d S . .
H1 H 0.4000 0.1706 0.2500 0.051 Uiso 1 2 calc SR . .
C2 C 0.4401(11) 0.0711(5) 0.2500 0.050(3) Uani 1 2 d S . .
H2 H 0.3519 0.0572 0.2500 0.059 Uiso 1 2 calc SR . .
C3 C 0.5351(11) 0.0246(5) 0.2500 0.046(3) Uani 1 2 d S . .
H3 H 0.5158 -0.0219 0.2500 0.055 Uiso 1 2 calc SR . .
C4 C 0.6640(11) 0.0479(5) 0.2500 0.044(3) Uani 1 2 d S . .
H4 H 0.7337 0.0167 0.2500 0.053 Uiso 1 2 calc SR . .
C5 C 0.6903(8) 0.1151(5) 0.2500 0.030(2) Uani 1 2 d S . .
C6 C 0.8215(9) 0.1437(4) 0.2500 0.032(2) Uani 1 2 d S . .
C7 C 0.9321(10) 0.1077(5) 0.2500 0.049(3) Uani 1 2 d S . .
H7 H 0.9285 0.0602 0.2500 0.059 Uiso 1 2 calc SR . .
C8 C 1.0501(11) 0.1397(5) 0.2500 0.056(3) Uani 1 2 d S . .
H8 H 1.1286 0.1147 0.2500 0.067 Uiso 1 2 calc SR . .
C9 C 1.0530(11) 0.2086(5) 0.2500 0.051(3) Uani 1 2 d S . .
H9 H 1.1336 0.2317 0.2500 0.061 Uiso 1 2 calc SR . .
C10 C 0.9390(10) 0.2431(5) 0.2500 0.043(2) Uani 1 2 d S . .
H10 H 0.9419 0.2906 0.2500 0.051 Uiso 1 2 calc SR . .
C11 C 0.7805(11) 0.3985(5) 0.2500 0.043(3) Uani 1 2 d S . .
C12 C 0.3767(10) 0.3263(5) 0.2500 0.038(2) Uani 1 2 d S . .

loop_
_atom_site_aniso_label
_atom_site_aniso_U_11
_atom_site_aniso_U_22
_atom_site_aniso_U_33
_atom_site_aniso_U_23
_atom_site_aniso_U_13
_atom_site_aniso_U_12
Pd1 0.0436(5) 0.0304(4) 0.0289(4) 0.000 0.000 0.0020(4)
S1 0.064(2) 0.0439(17) 0.093(2) 0.000 0.000 -0.0059(16)
S2 0.0460(19) 0.0434(16) 0.091(2) 0.000 0.000 0.0026(13)
N1 0.036(5) 0.032(4) 0.026(4) 0.000 0.000 0.003(4)
N2 0.042(6) 0.036(4) 0.028(4) 0.000 0.000 -0.006(4)
N3 0.070(7) 0.039(5) 0.030(5) 0.000 0.000 -0.015(5)
N4 0.062(7) 0.040(5) 0.036(5) 0.000 0.000 0.013(5)
C1 0.033(7) 0.048(6) 0.047(6) 0.000 0.000 -0.001(5)
C2 0.038(7) 0.061(7) 0.050(6) 0.000 0.000 -0.016(6)
C3 0.047(8) 0.044(6) 0.047(6) 0.000 0.000 -0.005(5)
C4 0.051(8) 0.037(5) 0.044(6) 0.000 0.000 0.013(5)
C5 0.023(6) 0.036(5) 0.030(5) 0.000 0.000 -0.005(4)
C6 0.031(6) 0.028(5) 0.036(5) 0.000 0.000 0.004(4)
C7 0.028(6) 0.049(6) 0.069(7) 0.000 0.000 -0.001(5)
C8 0.039(7) 0.053(7) 0.075(8) 0.000 0.000 0.001(5)
C9 0.039(7) 0.045(6) 0.069(7) 0.000 0.000 -0.007(6)
C10 0.042(6) 0.039(6) 0.048(5) 0.000 0.000 -0.009(5)
C11 0.053(7) 0.032(5) 0.043(6) 0.000 0.000 0.010(5)
C12 0.034(7) 0.034(5) 0.045(6) 0.000 0.000 -0.001(4)

loop_
_atom_type_symbol
_atom_type_description
_atom_type_scat_dispersion_real
_atom_type_scat_dispersion_imag
_atom_type_scat_source
C C 0.0033 0.0016 'International Tables Vol C Tables 4.2.6.8 and 6.1.1.4'
H H 0.0000 0.0000 'International Tables Vol C Tables 4.2.6.8 and 6.1.1.4'
N N 0.0061 0.0033 'International Tables Vol C Tables 4.2.6.8 and 6.1.1.4'
Pd Pd -0.9988 1.0072 'International Tables Vol C Tables 4.2.6.8 and 6.1.1.4'
S S 0.1246 0.1234 'International Tables Vol C Tables 4.2.6.8 and 6.1.1.4'

loop_
_geom_angle_atom_site_label_1
_geom_angle_atom_site_label_2
_geom_angle_atom_site_label_3
_geom_angle
_geom_angle_site_symmetry_1
_geom_angle_site_symmetry_3
_geom_angle_publ_flag
N4 Pd1 N1 95.2(3) . . ?
N4 Pd1 N2 176.7(3) . . ?
N1 Pd1 N2 81.4(3) . . ?
N4 Pd1 N3 89.7(4) . . ?
N1 Pd1 N3 175.1(3) . . ?
N2 Pd1 N3 93.7(4) . . ?
N4 Pd1 Pd1 91.700(18) . 3 ?
N1 Pd1 Pd1 85.72(2) . 3 ?
N2 Pd1 Pd1 88.063(19) . 3 ?
N3 Pd1 Pd1 94.15(2) . 3 ?
N4 Pd1 Pd1 91.700(18) . 3_556 ?
N1 Pd1 Pd1 85.72(2) . 3_556 ?
N2 Pd1 Pd1 88.063(19) . 3_556 ?
N3 Pd1 Pd1 94.15(2) . 3_556 ?
Pd1 Pd1 Pd1 171.05(5) 3 3_556 ?
C1 N1 C5 119.0(8) . . ?
C1 N1 Pd1 126.1(6) . . ?
C5 N1 Pd1 114.9(6) . . ?
C10 N2 C6 118.2(8) . . ?
C10 N2 Pd1 127.4(7) . . ?
C6 N2 Pd1 114.5(6) . . ?
C11 N3 Pd1 170.5(9) . . ?
C12 N4 Pd1 168.6(8) . . ?
N1 C1 C2 121.3(10) . . ?
N1 C1 H1 119.3 . . ?
C2 C1 H1 119.3 . . ?
C3 C2 C1 121.2(11) . . ?
C3 C2 H2 119.4 . . ?
C1 C2 H2 119.4 . . ?
C2 C3 C4 117.0(10) . . ?
C2 C3 H3 121.5 . . ?
C4 C3 H3 121.5 . . ?
C5 C4 C3 120.8(9) . . ?
C5 C4 H4 119.6 . . ?
C3 C4 H4 119.6 . . ?
N1 C5 C4 120.6(9) . . ?
N1 C5 C6 115.1(8) . . ?
C4 C5 C6 124.3(9) . . ?
C7 C6 N2 121.1(9) . . ?
C7 C6 C5 124.8(9) . . ?
N2 C6 C5 114.1(8) . . ?
C6 C7 C8 119.9(10) . . ?
C6 C7 H7 120.0 . . ?
C8 C7 H7 120.0 . . ?
C7 C8 C9 119.0(11) . . ?
C7 C8 H8 120.5 . . ?
C9 C8 H8 120.5 . . ?
C10 C9 C8 119.2(10) . . ?
C10 C9 H9 120.4 . . ?
C8 C9 H9 120.4 . . ?
N2 C10 C9 122.6(9) . . ?
N2 C10 H10 118.7 . . ?
C9 C10 H10 118.7 . . ?
N3 C11 S1 179.3(10) . . ?
N4 C12 S2 177.0(10) . . ?

loop_
_geom_bond_atom_site_label_1
_geom_bond_atom_site_label_2
_geom_bond_distance
_geom_bond_site_symmetry_2
_geom_bond_publ_flag
Pd1 N4 1.994(9) . ?
Pd1 N1 2.000(7) . ?
Pd1 N2 2.000(8) . ?
Pd1 N3 2.015(8) . ?
Pd1 Pd1 3.2463(4) 3 ?
Pd1 Pd1 3.2463(4) 3_556 ?
S1 C11 1.584(12) . ?
S2 C12 1.606(11) . ?
N1 C1 1.340(12) . ?
N1 C5 1.361(11) . ?
N2 C10 1.325(11) . ?
N2 C6 1.386(11) . ?
N3 C11 1.142(12) . ?
N4 C12 1.154(11) . ?
C1 C2 1.388(13) . ?
C1 H1 0.9500 . ?
C2 C3 1.350(14) . ?
C2 H2 0.9500 . ?
C3 C4 1.407(13) . ?
C3 H3 0.9500 . ?
C4 C5 1.371(12) . ?
C4 H4 0.9500 . ?
C5 C6 1.466(11) . ?
C6 C7 1.347(13) . ?
C7 C8 1.373(14) . ?
C7 H7 0.9500 . ?
C8 C9 1.377(13) . ?
C8 H8 0.9500 . ?
C9 C10 1.361(13) . ?
C9 H9 0.9500 . ?
C10 H10 0.9500 . ?

loop_
_geom_torsion_atom_site_label_1
_geom_torsion_atom_site_label_2
_geom_torsion_atom_site_label_3
_geom_torsion_atom_site_label_4
_geom_torsion
_geom_torsion_site_symmetry_1
_geom_torsion_site_symmetry_2
_geom_torsion_site_symmetry_3
_geom_torsion_site_symmetry_4
_geom_torsion_publ_flag
N4 Pd1 N1 C1 0.0 . . . . ?
N2 Pd1 N1 C1 180.0 . . . . ?
N3 Pd1 N1 C1 180.0 . . . . ?
Pd1 Pd1 N1 C1 -91.318(18) 3 . . . ?
Pd1 Pd1 N1 C1 91.318(18) 3_556 . . . ?
N4 Pd1 N1 C5 180.0 . . . . ?
N2 Pd1 N1 C5 0.0 . . . . ?
N3 Pd1 N1 C5 0.0 . . . . ?
Pd1 Pd1 N1 C5 88.682(18) 3 . . . ?
Pd1 Pd1 N1 C5 -88.682(18) 3_556 . . . ?
N4 Pd1 N2 C10 180.0 . . . . ?
N1 Pd1 N2 C10 180.0 . . . . ?
N3 Pd1 N2 C10 0.0 . . . . ?
Pd1 Pd1 N2 C10 94.04(2) 3 . . . ?
Pd1 Pd1 N2 C10 -94.04(2) 3_556 . . . ?
N4 Pd1 N2 C6 0.0 . . . . ?
N1 Pd1 N2 C6 0.0 . . . . ?
N3 Pd1 N2 C6 180.0 . . . . ?
Pd1 Pd1 N2 C6 -85.96(2) 3 . . . ?
Pd1 Pd1 N2 C6 85.96(2) 3_556 . . . ?
N4 Pd1 N3 C11 180.0 . . . . ?
N1 Pd1 N3 C11 0.0 . . . . ?
N2 Pd1 N3 C11 0.0 . . . . ?
Pd1 Pd1 N3 C11 -88.32(2) 3 . . . ?
Pd1 Pd1 N3 C11 88.32(2) 3_556 . . . ?
N1 Pd1 N4 C12 180.0 . . . . ?
N2 Pd1 N4 C12 180.0 . . . . ?
N3 Pd1 N4 C12 0.0 . . . . ?
Pd1 Pd1 N4 C12 -94.14(2) 3 . . . ?
Pd1 Pd1 N4 C12 94.14(2) 3_556 . . . ?
C5 N1 C1 C2 0.0 . . . . ?
Pd1 N1 C1 C2 180.0 . . . . ?
N1 C1 C2 C3 0.0 . . . . ?
C1 C2 C3 C4 0.0 . . . . ?
C2 C3 C4 C5 0.0 . . . . ?
C1 N1 C5 C4 0.0 . . . . ?
Pd1 N1 C5 C4 180.0 . . . . ?
C1 N1 C5 C6 180.0 . . . . ?
Pd1 N1 C5 C6 0.0 . . . . ?
C3 C4 C5 N1 0.0 . . . . ?
C3 C4 C5 C6 180.0 . . . . ?
C10 N2 C6 C7 0.0 . . . . ?
Pd1 N2 C6 C7 180.0 . . . . ?
C10 N2 C6 C5 180.0 . . . . ?
Pd1 N2 C6 C5 0.0 . . . . ?
N1 C5 C6 C7 180.0 . . . . ?
C4 C5 C6 C7 0.0 . . . . ?
N1 C5 C6 N2 0.0 . . . . ?
C4 C5 C6 N2 180.0 . . . . ?
N2 C6 C7 C8 0.0 . . . . ?
C5 C6 C7 C8 180.0 . . . . ?
C6 C7 C8 C9 0.0 . . . . ?
C7 C8 C9 C10 0.0 . . . . ?
C6 N2 C10 C9 0.0 . . . . ?
Pd1 N2 C10 C9 180.0 . . . . ?
C8 C9 C10 N2 0.0 . . . . ?
Pd1 N3 C11 S1 0.0 . . . . ?
Pd1 N4 C12 S2 180.0 . . . . ?
